data_7154828
loop_
_publ_author_name
'Bykova, Tetiana'
'Al-Maharik, Nawaf'
'Slawin, Alexandra M. Z.'
'O'Hagan, David'

_publ_section_title
;
 Multicomponent reactions of methyl substituted all-cis
 tetrafluorocyclohexane aldehydes.
;
_journal_issue 3
_journal_name_full 'Organic &amp; biomolecular chemistry'
_journal_page_first 1117
_journal_page_last 1123
_journal_paper_doi 10.1039/c5ob02334c
_journal_volume 14
_journal_year 2016
_chemical_formula_moiety 'C26 H28 F4 N2 O2'
_chemical_formula_sum 'C26 H28 F4 N2 O2'
_chemical_formula_weight 476.51
_space_group_crystal_system triclinic
_space_group_IT_number 2
_space_group_name_Hall '-P 1'
_space_group_name_H-M_alt 'P -1'
_symmetry_space_group_name_Hall '-P 1'
_symmetry_space_group_name_H-M 'P -1'
_atom_sites_solution_hydrogens geom
_atom_sites_solution_primary direct
_atom_sites_solution_secondary difmap
_audit_creation_date 2015-09-15
_audit_creation_method 'by CrystalStructure 4.1'
_audit_update_record
;
2015-11-12 deposited with the CCDC.
2015-11-30 downloaded from the CCDC.
;
_cell_angle_alpha 102.251(3)
_cell_angle_beta 91.947(5)
_cell_angle_gamma 114.376(5)
_cell_formula_units_Z 4
_cell_length_a 12.108(3)
_cell_length_b 13.669(4)
_cell_length_c 16.043(4)
_cell_measurement_reflns_used 4364
_cell_measurement_temperature 93
_cell_measurement_theta_max 27.50
_cell_measurement_theta_min 2.20
_cell_volume 2341.3(11)
_computing_cell_refinement 'CrystalClear-SM Expert 2.1 b45'
_computing_data_collection 'CrystalClear-SM Expert 2.1 b45 (Rigaku, 2015)'
_computing_data_reduction 'CrystalClear-SM Expert 2.1 b45'
_computing_molecular_graphics 'CrystalStructure 4.1'
_computing_publication_material 'CrystalStructure 4.1 (Rigaku, 2014)'
_computing_structure_refinement 'SHELXL2013 (Sheldrick, 2008)'
_computing_structure_solution 'SIR2011 (Burla, et al., 2012)'
_diffrn_ambient_temperature 93
_diffrn_detector_area_resol_mean 5.814
_diffrn_measured_fraction_theta_full 0.995
_diffrn_measured_fraction_theta_max 0.992
_diffrn_measurement_device_type 'Rigaku XtaLAB P200'
_diffrn_measurement_method \w
_diffrn_radiation_type 'Mo K\a'
_diffrn_radiation_wavelength 0.71075
_diffrn_reflns_av_R_equivalents 0.0949
_diffrn_reflns_laue_measured_fraction_full 0.995
_diffrn_reflns_laue_measured_fraction_max 0.992
_diffrn_reflns_limit_h_max 13
_diffrn_reflns_limit_h_min -14
_diffrn_reflns_limit_k_max 15
_diffrn_reflns_limit_k_min -16
_diffrn_reflns_limit_l_max 19
_diffrn_reflns_limit_l_min -17
_diffrn_reflns_number 30851
_diffrn_reflns_point_group_measured_fraction_full 0.995
_diffrn_reflns_point_group_measured_fraction_max 0.992
_diffrn_reflns_theta_full 25.242
_diffrn_reflns_theta_max 25.435
_diffrn_reflns_theta_min 2.128
_diffrn_standards_number 0
_exptl_absorpt_coefficient_mu 0.107
_exptl_absorpt_correction_T_max 1.000
_exptl_absorpt_correction_T_min 1.000
_exptl_absorpt_correction_type none
_exptl_crystal_colour colorless
_exptl_crystal_density_diffrn 1.352
_exptl_crystal_density_method 'not measured'
_exptl_crystal_description prism
_exptl_crystal_F_000 1000.00
_exptl_crystal_size_max 0.210
_exptl_crystal_size_mid 0.060
_exptl_crystal_size_min 0.030
_refine_diff_density_max 1.16
_refine_diff_density_min -0.48
_refine_ls_extinction_method none
_refine_ls_goodness_of_fit_ref 0.940
_refine_ls_hydrogen_treatment mixed
_refine_ls_number_parameters 623
_refine_ls_number_reflns 8599
_refine_ls_number_restraints 2
_refine_ls_R_factor_all 0.0775
_refine_ls_R_factor_gt 0.0584
_refine_ls_shift/su_max 0.000
_refine_ls_structure_factor_coef Fsqd
_refine_ls_weighting_details 'w = 1/[\s^2^(Fo^2^)+(0.0927P)^2^] where P=(Fo^2^+2Fc^2^)/3'
_refine_ls_weighting_scheme calc
_refine_ls_wR_factor_gt 0.1483
_refine_ls_wR_factor_ref 0.1555
_reflns_number_gt 5930
_reflns_number_total 8599
_reflns_threshold_expression F^2^>2.0\s(F^2^)
_cod_data_source_file c5ob02334c2.cif
_cod_data_source_block 17
_cod_depositor_comments 'Adding full bibliography for 7154823--7154832.cif.'
_cod_database_code 7154828

loop_
_space_group_symop_id
_space_group_symop_operation_xyz
1 +X,+Y,+Z
2 -X,-Y,-Z

loop_
_atom_site_label
_atom_site_type_symbol
_atom_site_fract_x
_atom_site_fract_y
_atom_site_fract_z
_atom_site_U_iso_or_equiv
_atom_site_adp_type
_atom_site_occupancy
_atom_site_site_symmetry_order
_atom_site_calc_flag
_atom_site_refinement_flags_posn
_atom_site_refinement_flags_adp
F2 F 0.77759(11) 0.16288(10) 0.07806(9) 0.0280(3) Uani 1 1 d . .
F3 F 0.82034(12) 0.37856(11) 0.10047(9) 0.0300(3) Uani 1 1 d . .
F5 F 1.06352(12) 0.52291(10) 0.20464(10) 0.0338(3) Uani 1 1 d . .
F6 F 1.16995(12) 0.39667(11) 0.24571(10) 0.0378(4) Uani 1 1 d . .
F32 F 0.79225(12) 0.01759(11) 0.49767(10) 0.0344(3) Uani 1 1 d . .
F33 F 1.02228(13) 0.14128(12) 0.58203(9) 0.0355(3) Uani 1 1 d . .
F35 F 1.08089(12) 0.37292(11) 0.60508(10) 0.0368(4) Uani 1 1 d . .
F36 F 0.89402(12) 0.40188(11) 0.53163(10) 0.0357(4) Uani 1 1 d . .
O9 O 0.94274(14) 0.13410(13) 0.28560(11) 0.0283(4) Uani 1 1 d . .
O22 O 1.08474(13) 0.11385(12) -0.00410(10) 0.0254(4) Uani 1 1 d . .
O39 O 0.73357(15) 0.21358(14) 0.33212(11) 0.0344(4) Uani 1 1 d . .
O52 O 0.52004(15) 0.11232(13) 0.57546(11) 0.0332(4) Uani 1 1 d . .
N10 N 0.89354(17) -0.01697(15) 0.17636(13) 0.0245(4) Uani 1 1 d D .
N18 N 1.12361(16) 0.17680(15) 0.14170(12) 0.0228(4) Uani 1 1 d . .
N40 N 0.60139(17) 0.03904(16) 0.32749(13) 0.0267(4) Uani 1 1 d D .
N48 N 0.63185(17) 0.23785(16) 0.50355(13) 0.0270(5) Uani 1 1 d . .
C1 C 0.98006(19) 0.27078(18) 0.15490(15) 0.0229(5) Uani 1 1 d . .
C2 C 0.84310(19) 0.23875(18) 0.15609(15) 0.0232(5) Uani 1 1 d . .
H2 H 0.8174 0.1997 0.2031 0.028 Uiso 1 1 calc R U
C3 C 0.8047(2) 0.33165(18) 0.17144(15) 0.0246(5) Uani 1 1 d . .
H3 H 0.7159 0.3006 0.1783 0.030 Uiso 1 1 calc R U
C4 C 0.8759(2) 0.41985(19) 0.25235(16) 0.0270(5) Uani 1 1 d . .
H4A H 0.8604 0.4858 0.2537 0.032 Uiso 1 1 calc R U
H4B H 0.8450 0.3917 0.3029 0.032 Uiso 1 1 calc R U
C5 C 1.0117(2) 0.45471(19) 0.26020(16) 0.0280(5) Uani 1 1 d . .
H5 H 1.0483 0.4985 0.3206 0.034 Uiso 1 1 calc R U
C6 C 1.04243(19) 0.35600(18) 0.24109(16) 0.0255(5) Uani 1 1 d . .
H6 H 1.0170 0.3167 0.2880 0.031 Uiso 1 1 calc R U
C7 C 1.0280(2) 0.3184(2) 0.07789(16) 0.0281(5) Uani 1 1 d . .
H7A H 1.0134 0.3842 0.0797 0.034 Uiso 1 1 calc R U
H7B H 0.9850 0.2624 0.0241 0.034 Uiso 1 1 calc R U
H7C H 1.1160 0.3389 0.0807 0.034 Uiso 1 1 calc R U
C8 C 0.99642(19) 0.16103(18) 0.14445(15) 0.0225(5) Uani 1 1 d . .
H8 H 0.9512 0.1133 0.0866 0.027 Uiso 1 1 calc R U
C9 C 0.94074(19) 0.09172(19) 0.20904(15) 0.0225(5) Uani 1 1 d . .
C11 C 0.8513(2) -0.09382(19) 0.23237(16) 0.0289(5) Uani 1 1 d . .
H11A H 0.7779 -0.0912 0.2562 0.035 Uiso 1 1 calc R U
H11B H 0.9161 -0.0719 0.2810 0.035 Uiso 1 1 calc R U
C12 C 0.8209(2) -0.20940(19) 0.18068(16) 0.0259(5) Uani 1 1 d . .
C13 C 0.7107(2) -0.2713(2) 0.12663(17) 0.0292(5) Uani 1 1 d . .
H13 H 0.6526 -0.2416 0.1238 0.035 Uiso 1 1 calc R U
C14 C 0.6849(2) -0.3760(2) 0.07682(18) 0.0337(6) Uani 1 1 d . .
H14 H 0.6095 -0.4177 0.0396 0.040 Uiso 1 1 calc R U
C15 C 0.7680(2) -0.4202(2) 0.08089(18) 0.0331(6) Uani 1 1 d . .
H15 H 0.7501 -0.4922 0.0467 0.040 Uiso 1 1 calc R U
C16 C 0.8776(2) -0.3595(2) 0.13497(18) 0.0336(6) Uani 1 1 d . .
H16 H 0.9351 -0.3898 0.1381 0.040 Uiso 1 1 calc R U
C17 C 0.9037(2) -0.2544(2) 0.18476(17) 0.0298(6) Uani 1 1 d . .
H17 H 0.9790 -0.2130 0.2220 0.036 Uiso 1 1 calc R U
C19 C 1.1988(2) 0.1899(2) 0.22103(15) 0.0273(5) Uani 1 1 d . .
H19A H 1.1721 0.2266 0.2710 0.033 Uiso 1 1 calc R U
H19B H 1.2853 0.2389 0.2187 0.033 Uiso 1 1 calc R U
C20 C 1.1909(2) 0.0825(2) 0.23431(17) 0.0335(6) Uani 1 1 d . .
H20 H 1.1859 0.0275 0.1849 0.040 Uiso 1 1 calc R U
C21 C 1.1904(2) 0.0586(2) 0.30952(19) 0.0423(7) Uani 1 1 d . .
H21A H 1.1952 0.1116 0.3603 0.051 Uiso 1 1 calc R U
H21B H 1.1851 -0.0116 0.3131 0.051 Uiso 1 1 calc R U
C22 C 1.1569(2) 0.15068(18) 0.06326(15) 0.0228(5) Uani 1 1 d . .
C23 C 1.2876(2) 0.17225(18) 0.05763(15) 0.0228(5) Uani 1 1 d . .
C24 C 1.3828(2) 0.27818(19) 0.08569(16) 0.0274(5) Uani 1 1 d . .
H24 H 1.3668 0.3378 0.1157 0.033 Uiso 1 1 calc R U
C25 C 1.5003(2) 0.2968(2) 0.07000(17) 0.0326(6) Uani 1 1 d . .
H25 H 1.5651 0.3692 0.0894 0.039 Uiso 1 1 calc R U
C26 C 1.5242(2) 0.2107(2) 0.02629(17) 0.0315(6) Uani 1 1 d . .
H26 H 1.6048 0.2239 0.0147 0.038 Uiso 1 1 calc R U
C27 C 1.4307(2) 0.1057(2) -0.00045(16) 0.0303(6) Uani 1 1 d . .
H27 H 1.4472 0.0460 -0.0295 0.036 Uiso 1 1 calc R U
C28 C 1.3131(2) 0.0865(2) 0.01466(16) 0.0262(5) Uani 1 1 d . .
H28 H 1.2490 0.0138 -0.0046 0.031 Uiso 1 1 calc R U
C31 C 0.8245(2) 0.20550(19) 0.51267(15) 0.0266(5) Uani 1 1 d . .
C32 C 0.8646(2) 0.11482(19) 0.47346(16) 0.0277(5) Uani 1 1 d . .
H32 H 0.8471 0.0990 0.4094 0.033 Uiso 1 1 calc R U
C33 C 0.9973(2) 0.1391(2) 0.49518(16) 0.0303(5) Uani 1 1 d . .
H33 H 1.0128 0.0785 0.4583 0.036 Uiso 1 1 calc R U
C34 C 1.0817(2) 0.2475(2) 0.47756(17) 0.0310(6) Uani 1 1 d . .
H34A H 1.0786 0.2383 0.4145 0.037 Uiso 1 1 calc R U
H34B H 1.1665 0.2666 0.5014 0.037 Uiso 1 1 calc R U
C35 C 1.0502(2) 0.3421(2) 0.51553(16) 0.0307(6) Uani 1 1 d . .
H35 H 1.1000 0.4068 0.4923 0.037 Uiso 1 1 calc R U
C36 C 0.9167(2) 0.31191(19) 0.49134(16) 0.0283(5) Uani 1 1 d . .
H36 H 0.9022 0.3021 0.4277 0.034 Uiso 1 1 calc R U
C37 C 0.8219(2) 0.2199(2) 0.61022(16) 0.0298(5) Uani 1 1 d . .
H37A H 0.9034 0.2388 0.6388 0.036 Uiso 1 1 calc R U
H37B H 0.7628 0.1506 0.6212 0.036 Uiso 1 1 calc R U
H37C H 0.7977 0.2795 0.6328 0.036 Uiso 1 1 calc R U
C38 C 0.6901(2) 0.16538(19) 0.46821(15) 0.0256(5) Uani 1 1 d . .
H38 H 0.6410 0.0926 0.4815 0.031 Uiso 1 1 calc R U
C39 C 0.6773(2) 0.1419(2) 0.36957(16) 0.0268(5) Uani 1 1 d . .
C41 C 0.5799(2) 0.0069(2) 0.23354(16) 0.0299(5) Uani 1 1 d . .
H41A H 0.6465 -0.0110 0.2116 0.036 Uiso 1 1 calc R U
H41B H 0.5816 0.0701 0.2119 0.036 Uiso 1 1 calc R U
C42 C 0.4589(2) -0.0918(2) 0.19973(15) 0.0264(5) Uani 1 1 d . .
C43 C 0.4413(2) -0.1971(2) 0.20412(17) 0.0309(6) Uani 1 1 d . .
H43 H 0.5058 -0.2077 0.2301 0.037 Uiso 1 1 calc R U
C44 C 0.3301(2) -0.2871(2) 0.17087(18) 0.0360(6) Uani 1 1 d . .
H44 H 0.3184 -0.3592 0.1744 0.043 Uiso 1 1 calc R U
C45 C 0.2357(2) -0.2724(2) 0.13237(17) 0.0368(6) Uani 1 1 d . .
H45 H 0.1597 -0.3343 0.1090 0.044 Uiso 1 1 calc R U
C46 C 0.2525(2) -0.1687(2) 0.12816(17) 0.0349(6) Uani 1 1 d . .
H46 H 0.1878 -0.1585 0.1021 0.042 Uiso 1 1 calc R U
C47 C 0.3631(2) -0.0783(2) 0.16156(16) 0.0303(6) Uani 1 1 d . .
H47 H 0.3736 -0.0064 0.1584 0.036 Uiso 1 1 calc R U
C49 C 0.6367(2) 0.3279(2) 0.46472(17) 0.0332(6) Uani 1 1 d . .
H49A H 0.7082 0.3495 0.4329 0.040 Uiso 1 1 calc R U
H49B H 0.6484 0.3934 0.5111 0.040 Uiso 1 1 calc R U
C50 C 0.5233(3) 0.2954(3) 0.4046(2) 0.0562(9) Uani 1 1 d . .
H50 H 0.4976 0.2317 0.3578 0.067 Uiso 1 1 calc R U
C51 C 0.4562(5) 0.3547(5) 0.4154(4) 0.1043(16) Uani 1 1 d . .
H51A H 0.4810 0.4185 0.4619 0.125 Uiso 1 1 calc R U
H51B H 0.3845 0.3323 0.3763 0.125 Uiso 1 1 calc R U
C52 C 0.5507(2) 0.2034(2) 0.56002(16) 0.0277(5) Uani 1 1 d . .
C53 C 0.5035(2) 0.28156(19) 0.60710(16) 0.0274(5) Uani 1 1 d . .
C54 C 0.5832(2) 0.3852(2) 0.65743(16) 0.0299(6) Uani 1 1 d . .
H54 H 0.6690 0.4102 0.6578 0.036 Uiso 1 1 calc R U
C55 C 0.5375(2) 0.4521(2) 0.70725(18) 0.0371(6) Uani 1 1 d . .
H55 H 0.5923 0.5227 0.7422 0.045 Uiso 1 1 calc R U
C56 C 0.4128(2) 0.4169(2) 0.70638(18) 0.0369(6) Uani 1 1 d . .
H56 H 0.3820 0.4637 0.7399 0.044 Uiso 1 1 calc R U
C57 C 0.3333(2) 0.3140(2) 0.65700(17) 0.0348(6) Uani 1 1 d . .
H57 H 0.2476 0.2895 0.6568 0.042 Uiso 1 1 calc R U
C58 C 0.3780(2) 0.2458(2) 0.60739(16) 0.0315(6) Uani 1 1 d . .
H58 H 0.3229 0.1746 0.5736 0.038 Uiso 1 1 calc R U
H10 H 0.899(3) -0.047(2) 0.1164(7) 0.055(9) Uiso 1 1 d D .
H40 H 0.554(2) -0.0176(19) 0.3568(18) 0.056(9) Uiso 1 1 d D .

loop_
_atom_site_aniso_label
_atom_site_aniso_U_11
_atom_site_aniso_U_22
_atom_site_aniso_U_33
_atom_site_aniso_U_23
_atom_site_aniso_U_13
_atom_site_aniso_U_12
F2 0.0318(7) 0.0266(7) 0.0202(8) 0.0003(6) -0.0043(5) 0.0105(6)
F3 0.0427(8) 0.0295(8) 0.0211(8) 0.0109(6) 0.0026(6) 0.0167(6)
F5 0.0382(8) 0.0238(7) 0.0360(10) 0.0116(6) 0.0092(6) 0.0077(6)
F6 0.0288(7) 0.0296(8) 0.0440(10) 0.0000(7) -0.0044(6) 0.0072(6)
F32 0.0465(8) 0.0247(7) 0.0272(9) 0.0100(6) 0.0043(6) 0.0091(6)
F33 0.0481(8) 0.0403(8) 0.0179(8) 0.0098(6) -0.0009(6) 0.0181(7)
F35 0.0426(8) 0.0374(8) 0.0215(9) -0.0020(6) -0.0016(6) 0.0134(6)
F36 0.0435(8) 0.0240(7) 0.0355(10) 0.0052(6) 0.0058(7) 0.0115(6)
O9 0.0412(9) 0.0294(9) 0.0134(10) 0.0067(7) 0.0053(7) 0.0136(7)
O22 0.0305(8) 0.0279(9) 0.0129(9) 0.0037(7) 0.0020(7) 0.0086(7)
O39 0.0453(10) 0.0319(10) 0.0177(10) 0.0119(8) 0.0076(8) 0.0056(8)
O52 0.0432(10) 0.0273(10) 0.0223(10) 0.0096(8) 0.0106(8) 0.0065(8)
N10 0.0335(10) 0.0246(11) 0.0146(11) 0.0085(9) 0.0052(8) 0.0100(8)
N18 0.0281(10) 0.0286(11) 0.0114(11) 0.0057(8) 0.0023(7) 0.0116(8)
N40 0.0320(10) 0.0288(11) 0.0129(11) 0.0082(9) 0.0026(8) 0.0056(9)
N48 0.0332(10) 0.0279(11) 0.0172(12) 0.0092(9) 0.0070(8) 0.0086(9)
C1 0.0282(11) 0.0231(12) 0.0143(13) 0.0056(9) 0.0014(9) 0.0078(9)
C2 0.0291(12) 0.0224(12) 0.0119(12) 0.0032(9) 0.0002(9) 0.0057(9)
C3 0.0299(12) 0.0251(12) 0.0180(13) 0.0087(10) 0.0041(9) 0.0094(10)
C4 0.0404(13) 0.0228(12) 0.0172(14) 0.0053(10) 0.0051(10) 0.0128(10)
C5 0.0357(13) 0.0240(12) 0.0178(14) 0.0057(10) 0.0021(10) 0.0065(10)
C6 0.0257(11) 0.0259(13) 0.0196(14) 0.0053(10) 0.0004(9) 0.0063(10)
C7 0.0364(13) 0.0282(13) 0.0219(14) 0.0123(11) 0.0092(10) 0.0127(10)
C8 0.0277(11) 0.0260(12) 0.0134(13) 0.0057(10) 0.0024(9) 0.0106(9)
C9 0.0264(11) 0.0289(13) 0.0139(13) 0.0054(10) 0.0024(9) 0.0135(10)
C11 0.0375(13) 0.0305(13) 0.0205(14) 0.0137(11) 0.0064(10) 0.0126(11)
C12 0.0330(12) 0.0274(13) 0.0189(14) 0.0130(10) 0.0078(10) 0.0106(10)
C13 0.0352(13) 0.0289(13) 0.0272(15) 0.0133(11) 0.0041(10) 0.0142(11)
C14 0.0386(14) 0.0304(14) 0.0271(16) 0.0117(12) 0.0003(11) 0.0081(11)
C15 0.0430(14) 0.0243(13) 0.0314(16) 0.0127(11) 0.0102(12) 0.0107(11)
C16 0.0387(14) 0.0331(14) 0.0372(17) 0.0190(12) 0.0131(12) 0.0176(12)
C17 0.0325(13) 0.0296(14) 0.0292(15) 0.0162(11) 0.0067(10) 0.0108(11)
C19 0.0316(12) 0.0377(14) 0.0135(13) 0.0075(10) 0.0015(9) 0.0153(10)
C20 0.0419(14) 0.0406(15) 0.0230(15) 0.0085(12) 0.0027(11) 0.0224(12)
C21 0.0567(17) 0.0503(17) 0.0303(17) 0.0177(14) 0.0065(13) 0.0292(14)
C22 0.0328(12) 0.0188(11) 0.0149(13) 0.0058(9) 0.0029(10) 0.0085(9)
C23 0.0315(12) 0.0245(12) 0.0121(13) 0.0071(9) 0.0027(9) 0.0106(10)
C24 0.0353(13) 0.0266(13) 0.0184(14) 0.0065(10) 0.0042(10) 0.0111(10)
C25 0.0306(12) 0.0358(14) 0.0241(15) 0.0108(11) 0.0004(10) 0.0061(11)
C26 0.0256(12) 0.0462(16) 0.0254(15) 0.0150(12) 0.0056(10) 0.0150(11)
C27 0.0415(14) 0.0402(15) 0.0178(14) 0.0108(11) 0.0044(10) 0.0239(12)
C28 0.0320(12) 0.0281(13) 0.0181(14) 0.0085(10) 0.0006(9) 0.0115(10)
C31 0.0350(13) 0.0257(13) 0.0148(13) 0.0063(10) 0.0043(10) 0.0080(10)
C32 0.0381(13) 0.0261(13) 0.0154(13) 0.0082(10) 0.0035(10) 0.0091(10)
C33 0.0469(14) 0.0304(13) 0.0132(13) 0.0040(10) 0.0025(10) 0.0170(11)
C34 0.0365(13) 0.0342(14) 0.0175(14) 0.0044(11) 0.0010(10) 0.0118(11)
C35 0.0392(13) 0.0304(13) 0.0176(14) 0.0072(10) 0.0014(10) 0.0097(11)
C36 0.0393(13) 0.0259(13) 0.0170(14) 0.0059(10) 0.0041(10) 0.0111(10)
C37 0.0396(13) 0.0318(14) 0.0145(14) 0.0056(10) 0.0033(10) 0.0119(11)
C38 0.0349(12) 0.0231(12) 0.0154(13) 0.0085(10) 0.0038(9) 0.0075(10)
C39 0.0315(12) 0.0311(13) 0.0175(14) 0.0103(11) 0.0062(10) 0.0111(10)
C41 0.0343(13) 0.0385(14) 0.0138(13) 0.0102(11) 0.0034(10) 0.0109(11)
C42 0.0298(12) 0.0355(14) 0.0119(13) 0.0075(10) 0.0061(9) 0.0112(10)
C43 0.0351(13) 0.0370(15) 0.0213(15) 0.0111(11) 0.0025(10) 0.0144(11)
C44 0.0425(14) 0.0340(15) 0.0272(16) 0.0122(12) 0.0039(11) 0.0102(12)
C45 0.0339(13) 0.0422(16) 0.0217(15) 0.0087(12) 0.0020(10) 0.0041(11)
C46 0.0313(13) 0.0479(17) 0.0240(15) 0.0123(12) 0.0014(10) 0.0143(12)
C47 0.0360(13) 0.0359(14) 0.0205(14) 0.0095(11) 0.0068(10) 0.0154(11)
C49 0.0426(14) 0.0347(14) 0.0268(16) 0.0177(12) 0.0118(11) 0.0155(11)
C50 0.068(2) 0.082(2) 0.039(2) 0.0374(18) 0.0089(15) 0.0404(19)
C51 0.103(3) 0.131(4) 0.078(4) 0.029(3) -0.003(3) 0.049(3)
C52 0.0298(12) 0.0299(14) 0.0143(13) 0.0067(10) 0.0000(9) 0.0037(10)
C53 0.0334(12) 0.0301(13) 0.0147(13) 0.0100(10) 0.0043(10) 0.0075(10)
C54 0.0305(12) 0.0306(14) 0.0226(15) 0.0074(11) 0.0020(10) 0.0071(10)
C55 0.0414(15) 0.0354(15) 0.0273(16) 0.0028(12) 0.0021(11) 0.0120(12)
C56 0.0435(15) 0.0470(17) 0.0225(15) 0.0084(12) 0.0081(11) 0.0215(13)
C57 0.0301(13) 0.0495(16) 0.0237(15) 0.0161(12) 0.0068(10) 0.0125(12)
C58 0.0343(13) 0.0346(14) 0.0176(14) 0.0109(11) 0.0006(10) 0.0052(11)

loop_
_atom_type_symbol
_atom_type_description
_atom_type_scat_dispersion_real
_atom_type_scat_dispersion_imag
_atom_type_scat_source
C C 0.0033 0.0016
;
International Tables for Crystallography
(Vol. C, Tables 4.2.6.8 and 6.1.1.4)
;
H H 0.0000 0.0000
;
International Tables for Crystallography
(Vol. C, Table 6.1.1.4)
;
F F 0.0171 0.0103
;
International Tables for Crystallography
(Vol. C, Tables 4.2.6.8 and 6.1.1.4)
;
N N 0.0061 0.0033
;
International Tables for Crystallography
(Vol. C, Tables 4.2.6.8 and 6.1.1.4)
;
O O 0.0106 0.0060
;
International Tables for Crystallography
(Vol. C, Tables 4.2.6.8 and 6.1.1.4)
;

loop_
_geom_angle_atom_site_label_1
_geom_angle_atom_site_label_2
_geom_angle_atom_site_label_3
_geom_angle
C9 N10 C11 120.7(2)
C9 N10 H10 120.4(18)
C11 N10 H10 118.1(18)
C22 N18 C8 117.27(18)
C22 N18 C19 121.00(18)
C8 N18 C19 119.59(18)
C39 N40 C41 120.73(19)
C39 N40 H40 122.8(19)
C41 N40 H40 116.4(19)
C52 N48 C38 116.97(19)
C52 N48 C49 120.2(2)
C38 N48 C49 121.25(19)
C2 C1 C6 104.79(18)
C2 C1 C7 112.65(19)
C6 C1 C7 111.76(19)
C2 C1 C8 106.56(17)
C6 C1 C8 114.04(19)
C7 C1 C8 107.04(18)
F2 C2 C3 108.29(18)
F2 C2 C1 109.25(17)
C3 C2 C1 116.79(18)
F2 C2 H2 107.4
C3 C2 H2 107.4
C1 C2 H2 107.4
F3 C3 C2 110.11(18)
F3 C3 C4 109.99(18)
C2 C3 C4 111.48(19)
F3 C3 H3 108.4
C2 C3 H3 108.4
C4 C3 H3 108.4
C5 C4 C3 114.11(19)
C5 C4 H4A 108.7
C3 C4 H4A 108.7
C5 C4 H4B 108.7
C3 C4 H4B 108.7
H4A C4 H4B 107.6
F5 C5 C4 109.98(19)
F5 C5 C6 109.84(19)
C4 C5 C6 112.03(18)
F5 C5 H5 108.3
C4 C5 H5 108.3
C6 C5 H5 108.3
F6 C6 C5 107.77(17)
F6 C6 C1 110.24(18)
C5 C6 C1 115.73(19)
F6 C6 H6 107.6
C5 C6 H6 107.6
C1 C6 H6 107.6
C1 C7 H7A 109.5
C1 C7 H7B 109.5
H7A C7 H7B 109.5
C1 C7 H7C 109.5
H7A C7 H7C 109.5
H7B C7 H7C 109.5
N18 C8 C9 109.08(17)
N18 C8 C1 113.77(17)
C9 C8 C1 116.08(18)
N18 C8 H8 105.7
C9 C8 H8 105.7
C1 C8 H8 105.7
O9 C9 N10 122.9(2)
O9 C9 C8 122.6(2)
N10 C9 C8 114.4(2)
N10 C11 C12 109.08(19)
N10 C11 H11A 109.9
C12 C11 H11A 109.9
N10 C11 H11B 109.9
C12 C11 H11B 109.9
H11A C11 H11B 108.3
C17 C12 C13 119.1(2)
C17 C12 C11 120.4(2)
C13 C12 C11 120.5(2)
C14 C13 C12 120.3(2)
C14 C13 H13 119.8
C12 C13 H13 119.8
C15 C14 C13 120.3(2)
C15 C14 H14 119.8
C13 C14 H14 119.8
C14 C15 C16 119.7(2)
C14 C15 H15 120.1
C16 C15 H15 120.1
C15 C16 C17 120.0(2)
C15 C16 H16 120.0
C17 C16 H16 120.0
C12 C17 C16 120.5(2)
C12 C17 H17 119.7
C16 C17 H17 119.7
N18 C19 C20 113.2(2)
N18 C19 H19A 108.9
C20 C19 H19A 108.9
N18 C19 H19B 108.9
C20 C19 H19B 108.9
H19A C19 H19B 107.8
C21 C20 C19 124.6(3)
C21 C20 H20 117.7
C19 C20 H20 117.7
C20 C21 H21A 120.0
C20 C21 H21B 120.0
H21A C21 H21B 120.0
O22 C22 N18 122.7(2)
O22 C22 C23 118.6(2)
N18 C22 C23 118.7(2)
C28 C23 C24 119.0(2)
C28 C23 C22 118.6(2)
C24 C23 C22 122.0(2)
C25 C24 C23 120.1(2)
C25 C24 H24 119.9
C23 C24 H24 119.9
C26 C25 C24 120.3(2)
C26 C25 H25 119.9
C24 C25 H25 119.9
C27 C26 C25 119.7(2)
C27 C26 H26 120.1
C25 C26 H26 120.1
C26 C27 C28 120.3(2)
C26 C27 H27 119.8
C28 C27 H27 119.8
C27 C28 C23 120.6(2)
C27 C28 H28 119.7
C23 C28 H28 119.7
C32 C31 C37 112.1(2)
C32 C31 C36 105.51(18)
C37 C31 C36 111.9(2)
C32 C31 C38 106.07(19)
C37 C31 C38 108.03(18)
C36 C31 C38 113.11(19)
F32 C32 C33 107.94(18)
F32 C32 C31 108.85(18)
C33 C32 C31 117.4(2)
F32 C32 H32 107.4
C33 C32 H32 107.4
C31 C32 H32 107.4
F33 C33 C34 109.9(2)
F33 C33 C32 110.38(19)
C34 C33 C32 111.3(2)
F33 C33 H33 108.4
C34 C33 H33 108.4
C32 C33 H33 108.4
C33 C34 C35 113.4(2)
C33 C34 H34A 108.9
C35 C34 H34A 108.9
C33 C34 H34B 108.9
C35 C34 H34B 108.9
H34A C34 H34B 107.7
F35 C35 C36 110.66(19)
F35 C35 C34 109.6(2)
C36 C35 C34 111.5(2)
F35 C35 H35 108.3
C36 C35 H35 108.3
C34 C35 H35 108.3
F36 C36 C35 107.90(19)
F36 C36 C31 109.54(19)
C35 C36 C31 116.2(2)
F36 C36 H36 107.6
C35 C36 H36 107.6
C31 C36 H36 107.6
C31 C37 H37A 109.5
C31 C37 H37B 109.5
H37A C37 H37B 109.5
C31 C37 H37C 109.5
H37A C37 H37C 109.5
H37B C37 H37C 109.5
N48 C38 C39 110.70(19)
N48 C38 C31 113.85(19)
C39 C38 C31 113.99(18)
N48 C38 H38 105.8
C39 C38 H38 105.8
C31 C38 H38 105.8
O39 C39 N40 122.3(2)
O39 C39 C38 122.2(2)
N40 C39 C38 115.50(19)
N40 C41 C42 111.91(19)
N40 C41 H41A 109.2
C42 C41 H41A 109.2
N40 C41 H41B 109.2
C42 C41 H41B 109.2
H41A C41 H41B 107.9
C43 C42 C47 118.8(2)
C43 C42 C41 121.3(2)
C47 C42 C41 119.9(2)
C42 C43 C44 120.4(2)
C42 C43 H43 119.8
C44 C43 H43 119.8
C43 C44 C45 120.1(2)
C43 C44 H44 119.9
C45 C44 H44 119.9
C46 C45 C44 119.7(2)
C46 C45 H45 120.1
C44 C45 H45 120.1
C45 C46 C47 120.5(2)
C45 C46 H46 119.7
C47 C46 H46 119.7
C46 C47 C42 120.5(2)
C46 C47 H47 119.8
C42 C47 H47 119.8
N48 C49 C50 112.6(2)
N48 C49 H49A 109.1
C50 C49 H49A 109.1
N48 C49 H49B 109.1
C50 C49 H49B 109.1
H49A C49 H49B 107.8
C51 C50 C49 121.6(4)
C51 C50 H50 119.2
C49 C50 H50 119.2
C50 C51 H51A 120.0
C50 C51 H51B 120.0
H51A C51 H51B 120.0
O52 C52 N48 121.7(2)
O52 C52 C53 119.5(2)
N48 C52 C53 118.7(2)
C54 C53 C58 119.4(2)
C54 C53 C52 120.8(2)
C58 C53 C52 119.4(2)
C55 C54 C53 120.0(2)
C55 C54 H54 120.0
C53 C54 H54 120.0
C56 C55 C54 120.4(2)
C56 C55 H55 119.8
C54 C55 H55 119.8
C57 C56 C55 120.0(2)
C57 C56 H56 120.0
C55 C56 H56 120.0
C56 C57 C58 120.2(2)
C56 C57 H57 119.9
C58 C57 H57 119.9
C57 C58 C53 120.1(2)
C57 C58 H58 120.0
C53 C58 H58 120.0

loop_
_geom_bond_atom_site_label_1
_geom_bond_atom_site_label_2
_geom_bond_distance
F2 C2 1.405(3)
F3 C3 1.403(3)
F5 C5 1.402(3)
F6 C6 1.402(3)
F32 C32 1.402(3)
F33 C33 1.407(3)
F35 C35 1.399(3)
F36 C36 1.400(3)
O9 C9 1.237(3)
O22 C22 1.236(3)
O39 C39 1.229(3)
O52 C52 1.227(3)
N10 C9 1.325(3)
N10 C11 1.470(3)
N10 H10 0.977(5)
N18 C22 1.355(3)
N18 C8 1.468(3)
N18 C19 1.473(3)
N40 C39 1.329(3)
N40 C41 1.460(3)
N40 H40 0.978(5)
N48 C52 1.366(3)
N48 C38 1.472(3)
N48 C49 1.475(3)
C1 C2 1.533(3)
C1 C6 1.536(3)
C1 C7 1.538(3)
C1 C8 1.568(3)
C2 C3 1.500(3)
C2 H2 1.0000
C3 C4 1.511(3)
C3 H3 1.0000
C4 C5 1.503(3)
C4 H4A 0.9900
C4 H4B 0.9900
C5 C6 1.516(3)
C5 H5 1.0000
C6 H6 1.0000
C7 H7A 0.9800
C7 H7B 0.9800
C7 H7C 0.9800
C8 C9 1.537(3)
C8 H8 1.0000
C11 C12 1.504(3)
C11 H11A 0.9900
C11 H11B 0.9900
C12 C17 1.381(3)
C12 C13 1.388(3)
C13 C14 1.384(4)
C13 H13 0.9500
C14 C15 1.377(4)
C14 H14 0.9500
C15 C16 1.382(4)
C15 H15 0.9500
C16 C17 1.387(4)
C16 H16 0.9500
C17 H17 0.9500
C19 C20 1.493(4)
C19 H19A 0.9900
C19 H19B 0.9900
C20 C21 1.315(4)
C20 H20 0.9500
C21 H21A 0.9500
C21 H21B 0.9500
C22 C23 1.496(3)
C23 C28 1.383(3)
C23 C24 1.392(3)
C24 C25 1.381(3)
C24 H24 0.9500
C25 C26 1.380(4)
C25 H25 0.9500
C26 C27 1.375(4)
C26 H26 0.9500
C27 C28 1.377(3)
C27 H27 0.9500
C28 H28 0.9500
C31 C32 1.534(3)
C31 C37 1.539(3)
C31 C36 1.541(3)
C31 C38 1.574(3)
C32 C33 1.511(3)
C32 H32 1.0000
C33 C34 1.505(3)
C33 H33 1.0000
C34 C35 1.509(3)
C34 H34A 0.9900
C34 H34B 0.9900
C35 C36 1.507(3)
C35 H35 1.0000
C36 H36 1.0000
C37 H37A 0.9800
C37 H37B 0.9800
C37 H37C 0.9800
C38 C39 1.536(3)
C38 H38 1.0000
C41 C42 1.505(3)
C41 H41A 0.9900
C41 H41B 0.9900
C42 C43 1.384(3)
C42 C47 1.390(3)
C43 C44 1.384(3)
C43 H43 0.9500
C44 C45 1.386(4)
C44 H44 0.9500
C45 C46 1.363(4)
C45 H45 0.9500
C46 C47 1.382(3)
C46 H46 0.9500
C47 H47 0.9500
C49 C50 1.496(4)
C49 H49A 0.9900
C49 H49B 0.9900
C50 C51 1.356(6)
C50 H50 0.9500
C51 H51A 0.9500
C51 H51B 0.9500
C52 C53 1.493(3)
C53 C54 1.386(3)
C53 C58 1.392(3)
C54 C55 1.386(3)
C54 H54 0.9500
C55 C56 1.380(4)
C55 H55 0.9500
C56 C57 1.375(4)
C56 H56 0.9500
C57 C58 1.388(4)
C57 H57 0.9500
C58 H58 0.9500

loop_
_geom_torsion_atom_site_label_1
_geom_torsion_atom_site_label_2
_geom_torsion_atom_site_label_3
_geom_torsion_atom_site_label_4
_geom_torsion
C6 C1 C2 F2 178.18(17)
C7 C1 C2 F2 56.5(2)
C8 C1 C2 F2 -60.6(2)
C6 C1 C2 C3 54.9(2)
C7 C1 C2 C3 -66.8(3)
C8 C1 C2 C3 176.09(19)
F2 C2 C3 F3 -54.9(2)
C1 C2 C3 F3 68.9(2)
F2 C2 C3 C4 -177.24(17)
C1 C2 C3 C4 -53.5(3)
F3 C3 C4 C5 -75.4(2)
C2 C3 C4 C5 47.0(3)
C3 C4 C5 F5 75.3(2)
C3 C4 C5 C6 -47.2(3)
F5 C5 C6 F6 54.5(2)
C4 C5 C6 F6 177.03(19)
F5 C5 C6 C1 -69.4(2)
C4 C5 C6 C1 53.1(3)
C2 C1 C6 F6 -176.70(17)
C7 C1 C6 F6 -54.4(2)
C8 C1 C6 F6 67.2(2)
C2 C1 C6 C5 -54.1(2)
C7 C1 C6 C5 68.2(2)
C8 C1 C6 C5 -170.25(18)
C22 N18 C8 C9 128.3(2)
C19 N18 C8 C9 -35.2(3)
C22 N18 C8 C1 -100.3(2)
C19 N18 C8 C1 96.1(2)
C2 C1 C8 N18 179.75(18)
C6 C1 C8 N18 -65.2(2)
C7 C1 C8 N18 59.0(2)
C2 C1 C8 C9 -52.4(2)
C6 C1 C8 C9 62.7(2)
C7 C1 C8 C9 -173.19(19)
C11 N10 C9 O9 -6.1(3)
C11 N10 C9 C8 172.11(18)
N18 C8 C9 O9 92.3(2)
C1 C8 C9 O9 -37.8(3)
N18 C8 C9 N10 -86.0(2)
C1 C8 C9 N10 143.9(2)
C9 N10 C11 C12 -171.28(19)
N10 C11 C12 C17 99.2(2)
N10 C11 C12 C13 -79.3(3)
C17 C12 C13 C14 -0.8(4)
C11 C12 C13 C14 177.7(2)
C12 C13 C14 C15 0.5(4)
C13 C14 C15 C16 0.0(4)
C14 C15 C16 C17 -0.1(4)
C13 C12 C17 C16 0.6(3)
C11 C12 C17 C16 -177.8(2)
C15 C16 C17 C12 -0.2(4)
C22 N18 C19 C20 -72.7(3)
C8 N18 C19 C20 90.3(2)
N18 C19 C20 C21 -142.7(3)
C8 N18 C22 O22 -0.8(3)
C19 N18 C22 O22 162.5(2)
C8 N18 C22 C23 176.31(18)
C19 N18 C22 C23 -20.4(3)
O22 C22 C23 C28 -55.4(3)
N18 C22 C23 C28 127.4(2)
O22 C22 C23 C24 117.3(2)
N18 C22 C23 C24 -59.8(3)
C28 C23 C24 C25 0.5(3)
C22 C23 C24 C25 -172.2(2)
C23 C24 C25 C26 0.1(4)
C24 C25 C26 C27 -1.0(4)
C25 C26 C27 C28 1.3(4)
C26 C27 C28 C23 -0.7(4)
C24 C23 C28 C27 -0.2(3)
C22 C23 C28 C27 172.7(2)
C37 C31 C32 F32 52.1(2)
C36 C31 C32 F32 174.13(19)
C38 C31 C32 F32 -65.6(2)
C37 C31 C32 C33 -70.9(3)
C36 C31 C32 C33 51.2(3)
C38 C31 C32 C33 171.44(19)
F32 C32 C33 F33 -53.2(2)
C31 C32 C33 F33 70.2(3)
F32 C32 C33 C34 -175.52(19)
C31 C32 C33 C34 -52.1(3)
F33 C33 C34 C35 -73.3(3)
C32 C33 C34 C35 49.3(3)
C33 C34 C35 F35 72.1(3)
C33 C34 C35 C36 -50.8(3)
F35 C35 C36 F36 55.5(2)
C34 C35 C36 F36 177.69(19)
F35 C35 C36 C31 -67.9(3)
C34 C35 C36 C31 54.3(3)
C32 C31 C36 F36 -174.55(18)
C37 C31 C36 F36 -52.4(3)
C38 C31 C36 F36 69.9(2)
C32 C31 C36 C35 -52.0(3)
C37 C31 C36 C35 70.2(3)
C38 C31 C36 C35 -167.5(2)
C52 N48 C38 C39 128.9(2)
C49 N48 C38 C39 -36.6(3)
C52 N48 C38 C31 -101.1(2)
C49 N48 C38 C31 93.4(2)
C32 C31 C38 N48 174.86(18)
C37 C31 C38 N48 54.5(2)
C36 C31 C38 N48 -70.0(2)
C32 C31 C38 C39 -56.8(2)
C37 C31 C38 C39 -177.22(19)
C36 C31 C38 C39 58.3(3)
C41 N40 C39 O39 -1.0(3)
C41 N40 C39 C38 179.0(2)
N48 C38 C39 O39 70.5(3)
C31 C38 C39 O39 -59.3(3)
N48 C38 C39 N40 -109.5(2)
C31 C38 C39 N40 120.6(2)
C39 N40 C41 C42 -156.3(2)
N40 C41 C42 C43 -73.0(3)
N40 C41 C42 C47 108.3(3)
C47 C42 C43 C44 0.1(4)
C41 C42 C43 C44 -178.5(2)
C42 C43 C44 C45 0.4(4)
C43 C44 C45 C46 -0.7(4)
C44 C45 C46 C47 0.3(4)
C45 C46 C47 C42 0.2(4)
C43 C42 C47 C46 -0.4(4)
C41 C42 C47 C46 178.3(2)
C52 N48 C49 C50 -67.3(3)
C38 N48 C49 C50 97.8(3)
N48 C49 C50 C51 123.9(4)
C38 N48 C52 O52 -5.7(3)
C49 N48 C52 O52 159.9(2)
C38 N48 C52 C53 171.2(2)
C49 N48 C52 C53 -23.2(3)
O52 C52 C53 C54 120.2(3)
N48 C52 C53 C54 -56.8(3)
O52 C52 C53 C58 -53.4(3)
N48 C52 C53 C58 129.6(2)
C58 C53 C54 C55 -0.2(4)
C52 C53 C54 C55 -173.7(2)
C53 C54 C55 C56 -0.8(4)
C54 C55 C56 C57 1.1(4)
C55 C56 C57 C58 -0.6(4)
C56 C57 C58 C53 -0.3(4)
C54 C53 C58 C57 0.7(4)
C52 C53 C58 C57 174.3(2)
